data_2216261
loop_
_publ_author_name
'Ze-Bao Zheng'
'Ren-Tao Wu'
'Ji-Kun Li'
'Yi-Feng Sun'

_publ_section_title
;
 <i>N</i>,<i>N</i>'-Bis[2-(quinolin-8-yloxy)acetoyl]hydrazine dihydrate
;
_journal_coeditor_code BI2254
_journal_issue 12
_journal_name_full 'Acta Crystallographica Section E'
_journal_page_first o4658
_journal_page_last o4658
_journal_paper_doi 10.1107/S160053680705667X
_journal_volume 63
_journal_year 2007
_chemical_formula_iupac 'C22 H18 N4 O4, 2H2 O'
_chemical_formula_moiety 'C22 H18 N4 O4, 2(H2 O)'
_chemical_formula_sum 'C22 H22 N4 O6'
_chemical_formula_weight 438.44
_chemical_melting_point 368
_chemical_name_systematic
;
<i>N</i>,<i>N'</i>-Bis[2-(quinolin-8-yloxy)acetoyl]hydrazine dihydrate
;
_space_group_IT_number 15
_symmetry_cell_setting monoclinic
_symmetry_space_group_name_Hall '-C 2yc'
_symmetry_space_group_name_H-M 'C 1 2/c 1'
_atom_sites_solution_hydrogens geom
_atom_sites_solution_primary direct
_atom_sites_solution_secondary difmap
_cell_angle_alpha 90.00
_cell_angle_beta 124.528(2)
_cell_angle_gamma 90.00
_cell_formula_units_Z 4
_cell_length_a 21.687(3)
_cell_length_b 8.3203(11)
_cell_length_c 13.8618(17)
_cell_measurement_reflns_used 1050
_cell_measurement_temperature 295
_cell_measurement_theta_max 23.67
_cell_measurement_theta_min 2.70
_cell_volume 2060.7(5)
_computing_cell_refinement 'SAINT (Siemens, 1996)'
_computing_data_collection 'SMART (Siemens, 1996)'
_computing_data_reduction 'SAINT (Siemens, 1996)'
_computing_molecular_graphics 'SHELXTL (Bruker, 1997)'
_computing_publication_material 'SHELXTL (Bruker, 1997'
_computing_structure_refinement 'SHELXL97 (Sheldrick, 1997)'
_computing_structure_solution 'SHELXS97 (Sheldrick, 1997)'
_diffrn_ambient_temperature 295
_diffrn_measured_fraction_theta_full 0.999
_diffrn_measured_fraction_theta_max 0.999
_diffrn_measurement_device_type 'Bruker SMART CCD'
_diffrn_measurement_method '\f and \w scans'
_diffrn_radiation_monochromator graphite
_diffrn_radiation_source 'fine-focus sealed tube'
_diffrn_radiation_type MoK\a
_diffrn_radiation_wavelength 0.71073
_diffrn_reflns_av_R_equivalents 0.0316
_diffrn_reflns_av_sigmaI/netI 0.0335
_diffrn_reflns_limit_h_max 25
_diffrn_reflns_limit_h_min -22
_diffrn_reflns_limit_k_max 9
_diffrn_reflns_limit_k_min -8
_diffrn_reflns_limit_l_max 16
_diffrn_reflns_limit_l_min -16
_diffrn_reflns_number 5251
_diffrn_reflns_theta_full 25.05
_diffrn_reflns_theta_max 25.05
_diffrn_reflns_theta_min 2.28
_diffrn_standards_number 0
_exptl_absorpt_coefficient_mu 0.105
_exptl_absorpt_correction_T_max 0.9875
_exptl_absorpt_correction_T_min 0.9702
_exptl_absorpt_correction_type multi-scan
_exptl_absorpt_process_details '(SADABS; Sheldrick, 1996)'
_exptl_crystal_colour colourless
_exptl_crystal_density_diffrn 1.413
_exptl_crystal_density_method 'not measured'
_exptl_crystal_description block
_exptl_crystal_F_000 920
_exptl_crystal_size_max 0.29
_exptl_crystal_size_mid 0.25
_exptl_crystal_size_min 0.22
_refine_diff_density_max 0.168
_refine_diff_density_min -0.141
_refine_ls_extinction_coef 0.0018(4)
_refine_ls_extinction_expression Fc^*^=kFc[1+0.001xFc^2^\l^3^/sin(2\q)]^-1/4^
_refine_ls_extinction_method SHELXL
_refine_ls_goodness_of_fit_ref 1.003
_refine_ls_hydrogen_treatment constr
_refine_ls_matrix_type full
_refine_ls_number_parameters 146
_refine_ls_number_reflns 1824
_refine_ls_number_restraints 0
_refine_ls_restrained_S_all 1.003
_refine_ls_R_factor_all 0.0630
_refine_ls_R_factor_gt 0.0392
_refine_ls_shift/su_max 0.000
_refine_ls_shift/su_mean 0.000
_refine_ls_structure_factor_coef Fsqd
_refine_ls_weighting_details 'calc w=1/[\s^2^(Fo^2^)+(0.0279P)^2^+1.2115P] where P=(Fo^2^+2Fc^2^)/3'
_refine_ls_weighting_scheme calc
_refine_ls_wR_factor_gt 0.0773
_refine_ls_wR_factor_ref 0.0880
_reflns_number_gt 1263
_reflns_number_total 1824
_reflns_threshold_expression I>2\s(I)
_cod_data_source_file bi2254.cif
_cod_data_source_block I
_cod_original_sg_symbol_Hall '-c 2yc'
_cod_original_sg_symbol_H-M 'C 2/c'
_cod_database_code 2216261
_cod_database_fobs_code 2216261

loop_
_symmetry_equiv_pos_as_xyz
'x, y, z'
'-x, y, -z+1/2'
'x+1/2, y+1/2, z'
'-x+1/2, y+1/2, -z+1/2'
'-x, -y, -z'
'x, -y, z-1/2'
'-x+1/2, -y+1/2, -z'
'x+1/2, -y+1/2, z-1/2'

loop_
_atom_site_type_symbol
_atom_site_label
_atom_site_fract_x
_atom_site_fract_y
_atom_site_fract_z
_atom_site_U_iso_or_equiv
_atom_site_adp_type
_atom_site_calc_flag
_atom_site_refinement_flags
_atom_site_occupancy
N N1 0.24176(8) 0.20341(19) 0.30918(12) 0.0450(4) Uani d . 1
N N2 0.03903(8) 0.0311(2) 0.28690(13) 0.0485(4) Uani d . 1
H H11 0.0611 0.0808 0.2592 0.058 Uiso d R 1
O O1 0.18629(6) 0.04914(16) 0.41376(10) 0.0442(4) Uani d . 1
O O2 0.03928(7) -0.1099(2) 0.42604(12) 0.0648(5) Uani d . 1
O O3 0.08291(7) 0.20984(19) 0.16292(11) 0.0654(5) Uani d . 1
H H12 0.1305 0.2125 0.2074 0.098 Uiso d R 1
H H13 0.0732 0.1821 0.0966 0.098 Uiso d R 1
C C1 0.26269(9) 0.0511(2) 0.47287(14) 0.0371(4) Uani d . 1
C C2 0.31124(10) -0.0184(2) 0.57907(15) 0.0472(5) Uani d . 1
H H2 0.2928 -0.0705 0.6170 0.057 Uiso calc R 1
C C3 0.38840(11) -0.0123(3) 0.63189(18) 0.0605(6) Uani d . 1
H H3 0.4204 -0.0610 0.7044 0.073 Uiso calc R 1
C C4 0.41744(11) 0.0627(3) 0.57978(18) 0.0604(6) Uani d . 1
H H4 0.4690 0.0652 0.6161 0.073 Uiso calc R 1
C C5 0.36924(10) 0.1372(2) 0.47012(16) 0.0461(5) Uani d . 1
C C6 0.39571(12) 0.2199(3) 0.41171(19) 0.0596(6) Uani d . 1
H H6 0.4468 0.2252 0.4446 0.071 Uiso calc R 1
C C7 0.34666(13) 0.2913(3) 0.3079(2) 0.0623(6) Uani d . 1
H H7 0.3635 0.3473 0.2690 0.075 Uiso calc R 1
C C8 0.27014(12) 0.2799(3) 0.25997(18) 0.0555(6) Uani d . 1
H H8 0.2371 0.3298 0.1884 0.067 Uiso calc R 1
C C9 0.29094(9) 0.1327(2) 0.41529(14) 0.0385(4) Uani d . 1
C C10 0.15646(9) -0.0393(2) 0.46586(15) 0.0426(5) Uani d . 1
H H10A 0.1736 0.0080 0.5411 0.051 Uiso calc R 1
H H10B 0.1749 -0.1488 0.4795 0.051 Uiso calc R 1
C C11 0.07242(10) -0.0411(2) 0.39007(16) 0.0439(5) Uani d . 1

loop_
_atom_site_aniso_label
_atom_site_aniso_U_11
_atom_site_aniso_U_22
_atom_site_aniso_U_33
_atom_site_aniso_U_12
_atom_site_aniso_U_13
_atom_site_aniso_U_23
N1 0.0467(9) 0.0482(10) 0.0398(8) -0.0047(8) 0.0243(8) -0.0014(8)
N2 0.0291(8) 0.0727(12) 0.0425(9) -0.0036(8) 0.0196(7) 0.0027(8)
O1 0.0308(7) 0.0596(9) 0.0409(7) -0.0028(6) 0.0196(6) 0.0066(6)
O2 0.0462(8) 0.0922(12) 0.0624(9) -0.0092(8) 0.0346(8) 0.0119(8)
O3 0.0474(8) 0.0945(12) 0.0508(8) 0.0049(8) 0.0257(7) 0.0052(8)
C1 0.0303(10) 0.0417(11) 0.0372(9) -0.0058(8) 0.0178(8) -0.0070(8)
C2 0.0395(11) 0.0552(13) 0.0417(11) -0.0051(10) 0.0198(9) 0.0028(10)
C3 0.0385(12) 0.0743(17) 0.0482(12) -0.0027(11) 0.0122(10) 0.0075(11)
C4 0.0320(11) 0.0773(17) 0.0592(13) -0.0040(11) 0.0182(10) 0.0008(12)
C5 0.0396(11) 0.0490(13) 0.0517(11) -0.0101(10) 0.0271(10) -0.0102(10)
C6 0.0516(13) 0.0716(16) 0.0660(14) -0.0215(12) 0.0397(12) -0.0167(13)
C7 0.0758(16) 0.0670(16) 0.0645(14) -0.0253(13) 0.0520(13) -0.0134(12)
C8 0.0706(15) 0.0541(14) 0.0480(11) -0.0118(12) 0.0373(11) -0.0014(10)
C9 0.0377(10) 0.0390(11) 0.0392(10) -0.0060(8) 0.0220(9) -0.0081(9)
C10 0.0388(10) 0.0505(12) 0.0402(10) -0.0041(9) 0.0233(9) -0.0007(9)
C11 0.0383(11) 0.0537(13) 0.0432(11) -0.0039(10) 0.0253(9) -0.0053(10)

loop_
_atom_type_symbol
_atom_type_description
_atom_type_scat_dispersion_real
_atom_type_scat_dispersion_imag
_atom_type_scat_source
C C 0.0033 0.0016 'International Tables Vol C Tables 4.2.6.8 and 6.1.1.4'
H H 0.0000 0.0000 'International Tables Vol C Tables 4.2.6.8 and 6.1.1.4'
N N 0.0061 0.0033 'International Tables Vol C Tables 4.2.6.8 and 6.1.1.4'
O O 0.0106 0.0060 'International Tables Vol C Tables 4.2.6.8 and 6.1.1.4'

loop_
_geom_angle_atom_site_label_1
_geom_angle_atom_site_label_2
_geom_angle_atom_site_label_3
_geom_angle_site_symmetry_1
_geom_angle_site_symmetry_3
_geom_angle
C8 N1 C9 . . 117.26(16)
C11 N2 N2 . 2 119.00(16)
C11 N2 H11 . . 126.3
N2 N2 H11 2 . 114.7
C1 O1 C10 . . 116.58(13)
H12 O3 H13 . . 104.3
C2 C1 O1 . . 125.01(16)
C2 C1 C9 . . 119.59(16)
O1 C1 C9 . . 115.40(15)
C1 C2 C3 . . 120.95(18)
C1 C2 H2 . . 119.5
C3 C2 H2 . . 119.5
C4 C3 C2 . . 121.31(19)
C4 C3 H3 . . 119.3
C2 C3 H3 . . 119.3
C3 C4 C5 . . 119.64(18)
C3 C4 H4 . . 120.2
C5 C4 H4 . . 120.2
C6 C5 C4 . . 122.68(18)
C6 C5 C9 . . 117.40(18)
C4 C5 C9 . . 119.92(17)
C7 C6 C5 . . 119.74(19)
C7 C6 H6 . . 120.1
C5 C6 H6 . . 120.1
C6 C7 C8 . . 118.9(2)
C6 C7 H7 . . 120.5
C8 C7 H7 . . 120.5
N1 C8 C7 . . 124.4(2)
N1 C8 H8 . . 117.8
C7 C8 H8 . . 117.8
N1 C9 C5 . . 122.26(16)
N1 C9 C1 . . 119.16(15)
C5 C9 C1 . . 118.58(16)
O1 C10 C11 . . 111.84(14)
O1 C10 H10A . . 109.2
C11 C10 H10A . . 109.2
O1 C10 H10B . . 109.2
C11 C10 H10B . . 109.2
H10A C10 H10B . . 107.9
O2 C11 N2 . . 124.29(17)
O2 C11 C10 . . 118.66(17)
N2 C11 C10 . . 117.04(16)

loop_
_geom_bond_atom_site_label_1
_geom_bond_atom_site_label_2
_geom_bond_site_symmetry_2
_geom_bond_distance
N1 C8 . 1.313(2)
N1 C9 . 1.367(2)
N2 C11 . 1.325(2)
N2 N2 2 1.396(3)
N2 H11 . 0.870
O1 C1 . 1.3704(19)
O1 C10 . 1.418(2)
O2 C11 . 1.224(2)
O3 H12 . 0.850
O3 H13 . 0.850
C1 C2 . 1.361(2)
C1 C9 . 1.424(2)
C2 C3 . 1.396(3)
C2 H2 . 0.930
C3 C4 . 1.351(3)
C3 H3 . 0.930
C4 C5 . 1.409(3)
C4 H4 . 0.930
C5 C6 . 1.409(3)
C5 C9 . 1.414(2)
C6 C7 . 1.349(3)
C6 H6 . 0.930
C7 C8 . 1.398(3)
C7 H7 . 0.930
C8 H8 . 0.930
C10 C11 . 1.502(2)
C10 H10A . 0.970
C10 H10B . 0.970

loop_
_geom_hbond_atom_site_label_D
_geom_hbond_atom_site_label_H
_geom_hbond_atom_site_label_A
_geom_hbond_site_symmetry_A
_geom_hbond_distance_DH
_geom_hbond_distance_HA
_geom_hbond_distance_DA
_geom_hbond_angle_DHA
O3 H13 O2 6 0.85 2.13 2.9745(19) 175.2
O3 H12 N1 1 0.85 1.99 2.8400(10) 176.2
N2 H11 O3 1 0.87 1.97 2.815(2) 164.4

loop_
_geom_torsion_atom_site_label_1
_geom_torsion_atom_site_label_2
_geom_torsion_atom_site_label_3
_geom_torsion_atom_site_label_4
_geom_torsion_site_symmetry_1
_geom_torsion
C10 O1 C1 C2 . -3.3(3)
C10 O1 C1 C9 . 176.44(15)
O1 C1 C2 C3 . 178.99(18)
C9 C1 C2 C3 . -0.8(3)
C1 C2 C3 C4 . 0.2(3)
C2 C3 C4 C5 . 0.2(3)
C3 C4 C5 C6 . 178.9(2)
C3 C4 C5 C9 . -0.1(3)
C4 C5 C6 C7 . -178.7(2)
C9 C5 C6 C7 . 0.3(3)
C5 C6 C7 C8 . -0.7(3)
C9 N1 C8 C7 . 1.0(3)
C6 C7 C8 N1 . 0.0(3)
C8 N1 C9 C5 . -1.4(3)
C8 N1 C9 C1 . 178.83(17)
C6 C5 C9 N1 . 0.7(3)
C4 C5 C9 N1 . 179.78(18)
C6 C5 C9 C1 . -179.47(18)
C4 C5 C9 C1 . -0.4(3)
C2 C1 C9 N1 . -179.35(17)
O1 C1 C9 N1 . 0.9(2)
C2 C1 C9 C5 . 0.9(3)
O1 C1 C9 C5 . -178.91(16)
C1 O1 C10 C11 . -176.56(15)
N2 N2 C11 O2 2 0.4(3)
N2 N2 C11 C10 2 179.43(14)
O1 C10 C11 O2 . -178.11(18)
O1 C10 C11 N2 . 2.8(2)
